data_2012866
loop_
_publ_author_name
'Whittall, Linda B.'
'Whittle, Robert R.'
'Stowell, Grayson W.'

_publ_section_title
;
 Polymorphic forms of cilostazol
;
_journal_issue 8
_journal_name_full 'Acta Crystallographica Section C'
_journal_page_first o525
_journal_page_last o527
_journal_paper_doi 10.1107/S0108270102012544
_journal_volume 58
_journal_year 2002
_chemical_formula_moiety 'C20 H27 N5 O2'
_chemical_formula_sum 'C20 H27 N5 O2'
_chemical_formula_weight 369.47
_chemical_melting_point 432
_chemical_name_common Cilostazol
_chemical_name_systematic
;
6-[4-(1-Cyclohexyl-1H-tetrazol-5-yl)butoxy]-3,4-dihydroquinolin-2(1H)-one
;
_space_group_IT_number 61
_symmetry_cell_setting orthorhombic
_symmetry_space_group_name_Hall '-P 2ac 2ab'
_symmetry_space_group_name_H-M 'P b c a'
_cell_angle_alpha 90
_cell_angle_beta 90
_cell_angle_gamma 90
_cell_formula_units_Z 8
_cell_length_a 11.3240(10)
_cell_length_b 9.8550(10)
_cell_length_c 35.0120(10)
_cell_measurement_reflns_used 3849
_cell_measurement_temperature 294.0(10)
_cell_measurement_theta_max 25.35
_cell_measurement_theta_min 1.13
_cell_volume 3907.3(5)
_computing_cell_refinement 'KappaCCD Server Software'
_computing_data_collection 'KappaCCD Server Software (Nonius, 1997)'
_computing_data_reduction 'DENZO and SCALEPACK (Otwinowski & Minor, 1997)'
_computing_molecular_graphics 'ORTEPII (Johnson, 1976)'
_computing_publication_material 'CIFGEN in OpenMolEN'
_computing_structure_refinement 'LSFM in OpenMolEN (Nonius, 1997)'
_computing_structure_solution 'SIR (Burla et al., 1989)'
_diffrn_ambient_temperature 294
_diffrn_detector_area_resol_mean 9
_diffrn_measured_fraction_theta_full 0.990
_diffrn_measured_fraction_theta_max 0.990
_diffrn_measurement_device 'Nonius KappaCCD area-detector'
_diffrn_measurement_device_type '95mm CCD camera on \k goniostat'
_diffrn_measurement_method CCD
_diffrn_radiation_monochromator 'horizontally mounted graphite crystal'
_diffrn_radiation_type 'Mo K\a'
_diffrn_radiation_wavelength 0.71073
_diffrn_reflns_av_R_equivalents 0.028
_diffrn_reflns_av_sigmaI/netI 0.500
_diffrn_reflns_limit_h_max 13
_diffrn_reflns_limit_h_min 0
_diffrn_reflns_limit_k_max 11
_diffrn_reflns_limit_k_min 0
_diffrn_reflns_limit_l_max 0
_diffrn_reflns_limit_l_min -42
_diffrn_reflns_number 4045
_diffrn_reflns_theta_full 25.36
_diffrn_reflns_theta_max 25.36
_diffrn_reflns_theta_min 2.5
_diffrn_standards_decay_% 0
_diffrn_standards_number 0
_exptl_absorpt_coefficient_mu 0.084
_exptl_absorpt_correction_type none
_exptl_crystal_colour colourless
_exptl_crystal_density_diffrn 1.26
_exptl_crystal_density_meas ?
_exptl_crystal_density_method none
_exptl_crystal_description needle
_exptl_crystal_F_000 1584
_exptl_crystal_size_max 0.58
_exptl_crystal_size_mid 0.08
_exptl_crystal_size_min 0.05
_refine_diff_density_max 0.13
_refine_diff_density_min -0.15
_refine_ls_extinction_coef '1.2770 \\times 10^-06^'
_refine_ls_extinction_expression
;
eq. 22, p. 292 in
Larson, A. C. (1970). Crystallographic Computing, edited by F. R. Ahmed,
S. R. Hall & C. P. Huber, pp. 291-294. Copenhagen: Munksgaard.
;
_refine_ls_extinction_method 'isotropic (Zachariasen, 1963)'
_refine_ls_goodness_of_fit_all 2.102
_refine_ls_goodness_of_fit_ref 1.996
_refine_ls_hydrogen_treatment constr
_refine_ls_matrix_type full
_refine_ls_number_constraints 0
_refine_ls_number_parameters 255
_refine_ls_number_reflns 2540
_refine_ls_number_restraints 132
_refine_ls_R_factor_all 0.058
_refine_ls_R_factor_gt 0.042
_refine_ls_shift/esd_mean 0.000
_refine_ls_shift/su_max 0.001
_refine_ls_structure_factor_coef F
_refine_ls_weighting_details 'w = 4Fo^2^/[\s^2^(Fo^2^) + 0.0001Fo^4^]'
_refine_ls_weighting_scheme calc
_refine_ls_wR_factor_all 0.045
_refine_ls_wR_factor_ref 0.042
_reflns_number_gt 2341
_reflns_number_total 3548
_reflns_threshold_expression I>2\s(I)
_cod_data_source_file fg1656.cif
_cod_data_source_block IA
_cod_depositor_comments
;
The following automatic conversions were performed:

'_exptl_crystal_density_meas' value 'not measured' was changed to '?'
- the value is perceived as not measured.

Automatic conversion script
Id: cif_fix_values 3008 2015-01-20 13:52:24Z robertas 
;
_cod_database_code 2012866
_cod_database_fobs_code 2012866

loop_
_symmetry_equiv_pos_as_xyz
x,y,z
1/2-x,-y,1/2+z
-x,1/2+y,1/2-z
1/2+x,1/2-y,-z
-x,-y,-z
1/2+x,+y,1/2-z
+x,1/2-y,1/2+z
1/2-x,1/2+y,+z

loop_
_atom_site_aniso_label
_atom_site_aniso_U_11
_atom_site_aniso_U_22
_atom_site_aniso_U_33
_atom_site_aniso_U_12
_atom_site_aniso_U_13
_atom_site_aniso_U_23
_atom_site_aniso_type_symbol
O2 0.0778(7) 0.1194(7) 0.0828(8) 0.0330(6) -0.0203(7) -0.0503(7) O
O11 0.0545(5) 0.0722(5) 0.0604(7) -0.0049(5) 0.0039(6) -0.0181(5) O
N1 0.0517(6) 0.0644(6) 0.0577(8) 0.0068(6) -0.0049(6) -0.0103(6) N
N17 0.0683(8) 0.0733(7) 0.0730(10) -0.0095(6) 0.0178(7) -0.0015(7) N
N18 0.0607(7) 0.0710(7) 0.0850(10) -0.0152(6) 0.0123(7) -0.0077(7) N
N19 0.0592(7) 0.0631(6) 0.0730(10) -0.0180(6) 0.0046(7) -0.0137(7) N
N20 0.0460(6) 0.0473(5) 0.0551(8) -0.0074(5) 0.0014(6) -0.0083(6) N
C2 0.0646(9) 0.0846(9) 0.0600(10) 0.0153(8) -0.0120(9) -0.0186(9) C
C3 0.0630(10) 0.0840(10) 0.0530(10) 0.0150(10) -0.0100(10) -0.0160(10) C
C4 0.0550(10) 0.0700(10) 0.0490(10) -0.0014(9) -0.0030(10) -0.0020(10) C
C5 0.0475(8) 0.0570(7) 0.0479(9) -0.0016(6) -0.0027(7) -0.0013(7) C
C6 0.0465(8) 0.0612(7) 0.0530(10) -0.0012(7) -0.0005(7) -0.0015(8) C
C7 0.0524(8) 0.0509(6) 0.0478(9) -0.0037(7) 0.0034(7) -0.0004(7) C
C8 0.0527(8) 0.0609(7) 0.0540(10) -0.0059(7) -0.0036(8) -0.0052(8) C
C9 0.0467(7) 0.0665(8) 0.0570(10) -0.0007(7) -0.0038(7) -0.0043(8) C
C10 0.0521(7) 0.0499(7) 0.0471(9) 0.0015(6) -0.0004(7) 0.0000(7) C
C12 0.0570(8) 0.0522(7) 0.0540(10) -0.0066(7) -0.0021(8) -0.0060(7) C
C13 0.0605(9) 0.0662(8) 0.0610(10) 0.0043(7) -0.0013(8) -0.0092(8) C
C14 0.0700(9) 0.0594(8) 0.0680(10) 0.0130(7) -0.0044(9) -0.0144(8) C
C15 0.0770(10) 0.0557(7) 0.0520(10) 0.0025(7) 0.0012(9) -0.0059(8) C
C16 0.0530(8) 0.0512(6) 0.0530(10) 0.0029(6) 0.0045(8) -0.0032(7) C
C21 0.0491(7) 0.0470(7) 0.0521(9) -0.0074(6) 0.0015(7) -0.0056(7) C
C22 0.0474(7) 0.0674(8) 0.0570(10) 0.0006(7) -0.0066(8) 0.0018(8) C
C23 0.0514(8) 0.0773(9) 0.0700(10) -0.0020(8) 0.0075(8) -0.0056(9) C
C24 0.0770(10) 0.0784(9) 0.0610(10) -0.0002(9) 0.0131(9) -0.0018(9) C
C25 0.0830(10) 0.0681(8) 0.0590(10) 0.0008(8) 0.0018(9) 0.0064(9) C
C26 0.0595(8) 0.0566(7) 0.0620(10) 0.0058(7) -0.0051(8) 0.0015(8) C
C3A 0.0543 0.068(4) 0.052(5) 0.004(3) -0.008(4) 0.008(4) C
C4A 0.0480 0.063(4) 0.030(4) -0.013(3) -0.007(3) 0.016(3) C

loop_
_atom_site_label
_atom_site_fract_x
_atom_site_fract_y
_atom_site_fract_z
_atom_site_U_iso_or_equiv
_atom_site_thermal_displace_type
_atom_site_calc_flag
_atom_site_calc_attached_atom
_atom_site_occupancy
_atom_site_type_symbol
O2 0.62329(9) 1.01670(10) 0.53035(4) 0.0916(7) Uani ? ? 1.000 O
O11 0.81141(7) 0.52716(9) 0.37410(3) 0.0619(6) Uani ? ? 1.000 O
N1 0.61020(10) 0.87960(10) 0.47935(4) 0.0577(7) Uani ? ? 1.000 N
N17 0.55640(10) 0.16020(10) 0.24818(4) 0.0714(8) Uani ? ? 1.000 N
N18 0.53220(10) 0.08440(10) 0.21678(4) 0.0715(8) Uani ? ? 1.000 N
N19 0.59340(10) 0.12520(10) 0.18792(4) 0.0647(7) Uani ? ? 1.000 N
N20 0.65938(9) 0.23081(9) 0.20057(3) 0.0493(6) Uani ? ? 1.000 N
C2 0.66910(10) 0.9323(2) 0.50875(5) 0.0689(9) Uani ? ? 1.000 C
C3 0.7882(2) 0.8711(2) 0.51669(6) 0.0650(10) Uani ? ? 0.800 C
C4 0.8548(2) 0.8434(2) 0.47936(6) 0.0570(10) Uani ? ? 0.800 C
C5 0.77900(10) 0.76010(10) 0.45332(4) 0.0506(8) Uani ? ? 1.000 C
C6 0.82450(10) 0.66970(10) 0.42701(4) 0.0532(8) Uani ? ? 1.000 C
C7 0.75300(10) 0.60740(10) 0.40002(4) 0.0503(8) Uani ? ? 1.000 C
C8 0.63290(10) 0.63190(10) 0.40015(4) 0.0557(8) Uani ? ? 1.000 C
C9 0.58650(10) 0.72130(10) 0.42684(5) 0.0563(8) Uani ? ? 1.000 C
C10 0.65820(10) 0.78550(10) 0.45302(4) 0.0497(8) Uani ? ? 1.000 C
C12 0.74340(10) 0.44910(10) 0.34773(4) 0.0543(8) Uani ? ? 1.000 C
C13 0.82800(10) 0.38230(10) 0.32055(5) 0.0625(9) Uani ? ? 1.000 C
C14 0.76680(10) 0.28560(10) 0.29316(5) 0.0655(9) Uani ? ? 1.000 C
C15 0.69150(10) 0.35260(10) 0.26309(5) 0.0605(9) Uani ? ? 1.000 C
C16 0.63580(10) 0.25140(10) 0.23751(4) 0.0525(8) Uani ? ? 1.000 C
C21 0.74630(10) 0.29460(10) 0.17484(4) 0.0493(8) Uani ? ? 1.000 C
C22 0.85580(10) 0.20700(10) 0.17191(5) 0.0567(8) Uani ? ? 1.000 C
C23 0.94580(10) 0.27100(10) 0.14548(5) 0.0650(10) Uani ? ? 1.000 C
C24 0.89360(10) 0.30090(10) 0.10667(5) 0.0720(10) Uani ? ? 1.000 C
C25 0.78390(10) 0.38890(10) 0.11007(5) 0.0690(10) Uani ? ? 1.000 C
C26 0.69290(10) 0.32380(10) 0.13606(5) 0.0593(9) Uani ? ? 1.000 C
C3A 0.8115 0.9432 0.5000 0.0577 Uani ? ? 0.200 C
C4A 0.8475 0.8030 0.4916 0.0449 Uani ? ? 0.200 C
H1 0.5305 0.9070 0.4758 0.0753 Uiso calc N1 1.000 H
H3a 0.7775 0.7837 0.5308 0.0865 Uiso calc C3 0.800 H
H3b 0.8353 0.9353 0.5327 0.0865 Uiso calc C3 0.800 H
H4a 0.9294 0.7930 0.4851 0.0750 Uiso calc C4 0.800 H
H4b 0.8744 0.9315 0.4667 0.0750 Uiso calc C4 0.800 H
H6 0.9108 0.6487 0.4274 0.0696 Uiso calc C6 1.000 H
H8 0.5801 0.5860 0.3813 0.0726 Uiso calc C8 1.000 H
H9 0.4996 0.7394 0.4271 0.0739 Uiso calc C9 1.000 H
H12a 0.6882 0.5096 0.3334 0.0706 Uiso calc C12 1.000 H
H12b 0.6970 0.3785 0.3617 0.0706 Uiso calc C12 1.000 H
H13a 0.8877 0.3303 0.3357 0.0814 Uiso calc C13 1.000 H
H13b 0.8687 0.4544 0.3054 0.0814 Uiso calc C13 1.000 H
H14a 0.7151 0.2239 0.3085 0.0854 Uiso calc C14 1.000 H
H14b 0.8290 0.2310 0.2799 0.0854 Uiso calc C14 1.000 H
H15a 0.7422 0.4145 0.2475 0.0799 Uiso calc C15 1.000 H
H15b 0.6282 0.4066 0.2760 0.0799 Uiso calc C15 1.000 H
H21 0.7702 0.3840 0.1859 0.0642 Uiso calc C21 1.000 H
H22a 0.8332 0.1158 0.1617 0.0744 Uiso calc C22 1.000 H
H22b 0.8913 0.1963 0.1979 0.0744 Uiso calc C22 1.000 H
H23a 1.0138 0.2073 0.1423 0.0860 Uiso calc C23 1.000 H
H23b 0.9742 0.3577 0.1571 0.0860 Uiso calc C23 1.000 H
H24a 0.8720 0.2135 0.0940 0.0939 Uiso calc C24 1.000 H
H24b 0.9537 0.3495 0.0908 0.0939 Uiso calc C24 1.000 H
H25a 0.7487 0.4015 0.0841 0.0912 Uiso calc C25 1.000 H
H25b 0.8067 0.4792 0.1208 0.0912 Uiso calc C25 1.000 H
H26a 0.6244 0.3868 0.1392 0.0771 Uiso calc C26 1.000 H
H26b 0.6652 0.2369 0.1244 0.0771 Uiso calc C26 1.000 H
H3Aa 0.8547 0.9789 0.5228 0.0756 Uiso calc C3A 0.200 H
H3Ab 0.8267 1.0035 0.4776 0.0756 Uiso calc C3A 0.200 H
H4Aa 0.8248 0.7417 0.5132 0.0612 Uiso calc C4A 0.200 H
H4Ab 0.9348 0.7983 0.4876 0.0612 Uiso calc C4 0.200 H

loop_
_atom_type_symbol
_atom_type_description
_atom_type_scat_dispersion_real
_atom_type_scat_dispersion_imag
_atom_type_scat_source
C C 0.002 0.002 International_Tables_Vol_IV_Table_2.3.1
H H 0.000 0.000 International_Tables_Vol_IV_Table_2.3.1
N N 0.004 0.003 International_Tables_Vol_IV_Table_2.3.1
O O 0.008 0.006 International_Tables_Vol_IV_Table_2.3.1

loop_
_geom_angle_atom_site_label_1
_geom_angle_atom_site_label_2
_geom_angle_atom_site_label_3
_geom_angle
C7 O11 C12 118.50(10)
C2 N1 C10 124.50(10)
C2 N1 H1 117.8
C10 N1 H1 117.8
N18 N17 C16 106.40(10)
N17 N18 N19 110.70(10)
N18 N19 N20 106.30(10)
N19 N20 C16 108.80(10)
N19 N20 C21 119.70(10)
C16 N20 C21 131.30(10)
N1 C2 C3 115.8(2)
N1 C2 C3A 111.9
C2 C3 C4 110.8(2)
C2 C3 H3a 109.1
C2 C3 H3b 109.1
C4 C3 H3a 109.1
C4 C3 H3b 109.1
H3a C3 H3b 109.5
C3 C4 C5 109.5(2)
C3 C4 H4a 109.5
C3 C4 H4b 109.5
C5 C4 H4a 109.5
C5 C4 H4b 109.5
H4a C4 H4b 109.5
C4 C5 C6 123.1(2)
C4 C5 C10 118.0(2)
C6 C5 C10 118.50(10)
C6 C5 C4A 123.2
C10 C5 C4A 115.7
C5 C6 C7 121.50(10)
C5 C6 H6 119.2
C7 C6 H6 119.2
O11 C7 C6 115.10(10)
O11 C7 C8 125.20(10)
C6 C7 C8 119.70(10)
C7 C8 C9 119.10(10)
C7 C8 H8 120.5
C9 C8 H8 120.5
C8 C9 C10 121.10(10)
C8 C9 H9 119.5
C10 C9 H9 119.5
N1 C10 C5 119.40(10)
N1 C10 C9 120.50(10)
C5 C10 C9 120.10(10)
O11 C12 C13 107.60(10)
O11 C12 H12a 109.9
O11 C12 H12b 109.9
C13 C12 H12a 109.9
C13 C12 H12b 109.9
H12a C12 H12b 109.5
C12 C13 C14 112.60(10)
C12 C13 H13a 108.7
C12 C13 H13b 108.7
C14 C13 H13a 108.7
C14 C13 H13b 108.7
H13a C13 H13b 109.5
C13 C14 C15 115.10(10)
C13 C14 H14a 108.1
C13 C14 H14b 108.1
C15 C14 H14a 108.1
C15 C14 H14b 108.1
H14a C14 H14b 109.5
C14 C15 C16 111.60(10)
C14 C15 H15a 108.9
C14 C15 H15b 108.9
C16 C15 H15a 108.9
C16 C15 H15b 108.9
H15a C15 H15b 109.5
N17 C16 N20 107.80(10)
N17 C16 C15 125.1(2)
N20 C16 C15 127.00(10)
N20 C21 C22 110.20(10)
N20 C21 C26 111.30(10)
N20 C21 H21 108.7
C22 C21 C26 112.00(10)
C22 C21 H21 107.9
C26 C21 H21 106.7
C21 C22 C23 110.80(10)
C21 C22 H22a 109.1
C21 C22 H22b 109.1
C23 C22 H22a 109.1
C23 C22 H22b 109.1
H22a C22 H22b 109.5
C22 C23 C24 111.60(10)
C22 C23 H23a 108.9
C22 C23 H23b 108.9
C24 C23 H23a 108.9
C24 C23 H23b 108.9
H23a C23 H23b 109.5
C23 C24 C25 111.1(2)
C23 C24 H24a 109.1
C23 C24 H24b 109.0
C25 C24 H24a 109.1
C25 C24 H24b 109.1
H24a C24 H24b 109.5
C24 C25 C26 111.20(10)
C24 C25 H25a 109.1
C24 C25 H25b 109.1
C26 C25 H25a 109.0
C26 C25 H25b 109.0
H25a C25 H25b 109.5
C21 C26 C25 110.30(10)
C21 C26 H26a 109.3
C21 C26 H26b 109.3
C25 C26 H26a 109.3
C25 C26 H26b 109.3
H26a C26 H26b 109.5
C2 C3A C4A 104.33
C2 C3A H3Aa 110.74
C2 C3A H3Ab 110.74
C4A C3A H3Aa 110.74
C4A C3A H3Ab 110.74
H3Aa C3A H3Ab 109.47
C5 C4A C3A 106.25
C5 C4A H4Aa 110.27
C5 C4A H4Ab 110.27
C3A C4A H4Aa 110.27
C3A C4A H4Ab 110.27
H4Aa C4A H4Ab 109.47

loop_
_geom_bond_atom_site_label_1
_geom_bond_atom_site_label_2
_geom_bond_site_symmetry_1
_geom_bond_site_symmetry_2
_geom_bond_distance
_geom_bond_publ_flag
O2 C2 . . 1.238(2) ?
O11 C7 . . 1.374(2) ?
O11 C12 . . 1.428(2) ?
N1 C2 . . 1.332(2) ?
N1 C10 . . 1.416(2) ?
N1 H1 . . 0.950 ?
N17 N18 . . 1.357(2) ?
N17 C16 . . 1.325(2) ?
N18 N19 . . 1.290(2) ?
N19 N20 . . 1.355(2) ?
N20 C16 . . 1.336(2) ?
N20 C21 . . 1.475(2) ?
C2 C3 . . 1.503(3) ?
C2 C3A . . 1.645 ?
C3 C4 . . 1.533(4) ?
C3 H3a . . 1.000 ?
C3 H3b . . 1.000 ?
C4 C5 . . 1.497(3) ?
C4 H4a . . 1.000 ?
C4 H4b . . 1.000 ?
C5 C6 . . 1.381(2) ?
C5 C10 . . 1.391(2) ?
C5 C4A . . 1.606 ?
C6 C7 . . 1.387(2) ?
C6 H6 . . 1.000 ?
C7 C8 . . 1.381(2) ?
C8 C9 . . 1.388(2) ?
C8 H8 . . 1.000 ?
C9 C10 . . 1.378(2) ?
C9 H9 . . 1.000 ?
C12 C13 . . 1.502(2) ?
C12 H12a . . 1.000 ?
C12 H12b . . 1.000 ?
C13 C14 . . 1.519(2) ?
C13 H13a . . 1.000 ?
C13 H13b . . 1.000 ?
C14 C15 . . 1.507(2) ?
C14 H14a . . 1.000 ?
C14 H14b . . 1.000 ?
C15 C16 . . 1.482(2) ?
C15 H15a . . 1.000 ?
C15 H15b . . 1.000 ?
C21 C22 . . 1.514(2) ?
C21 C26 . . 1.514(2) ?
C21 H21 . . 1.000 ?
C22 C23 . . 1.514(2) ?
C22 H22a . . 1.000 ?
C22 H22b . . 1.000 ?
C23 C24 . . 1.511(3) ?
C23 H23a . . 1.000 ?
C23 H23b . . 1.000 ?
C24 C25 . . 1.519(2) ?
C24 H24a . . 1.000 ?
C24 H24b . . 1.000 ?
C25 C26 . . 1.517(2) ?
C25 H25a . . 1.000 ?
C25 H25b . . 1.000 ?
C26 H26a . . 1.000 ?
C26 H26b . . 1.000 ?
C3A C4A . . 1.4702 ?
C3A H3Aa . . 1.0000 ?
C3A H3Ab . . 1.0000 ?
C4A H4Aa . . 1.0000 ?
C4A H4Ab . . 1.0000 ?

loop_
_geom_torsion_atom_site_label_1
_geom_torsion_atom_site_label_2
_geom_torsion_atom_site_label_3
_geom_torsion_atom_site_label_4
_geom_torsion
_geom_torsion_publ_flag
C12 O11 C7 C6 174.00(10) ?
C12 O11 C7 C8 -8.0(2) yes
C7 O11 C12 C13 174.60(10) ?
C10 N1 C2 O2 178.30(10) ?
C10 N1 C2 C3 -8.7(2) ?
C10 N1 C2 C3A 29.5(2) ?
C2 N1 C10 C5 -10.6(2) ?
C2 N1 C10 C9 170.50(10) ?
C16 N17 N18 N19 0.3(2) ?
N18 N17 C16 N20 -0.30(10) ?
N18 N17 C16 C15 -177.50(10) ?
N17 N18 N19 N20 -0.20(10) ?
N18 N19 N20 C21 175.60(10) ?
N19 N20 C16 N17 0.2(2) ?
N19 N20 C16 C15 177.30(10) ?
C21 N20 C16 N17 -174.80(10) ?
C21 N20 C16 C15 2.4(2) ?
N19 N20 C21 C22 -77.30(10) ?
N19 N20 C21 C26 47.50(10) ?
C16 N20 C21 C22 97.20(10) yes
C16 N20 C21 C26 -138.00(10) yes
O2 C2 C3 C4 -146.2(2) ?
N1 C2 C3 C4 40.9(2) ?
O2 C2 C3A C4A 152.0 ?
N1 C2 C3A C4A -58.2 ?
C2 C3 C4 C5 -53.4(2) ?
C3 C4 C5 C6 -150.00(10) ?
C3 C4 C5 C10 36.8(2) ?
C4 C5 C6 C7 -171.50(10) ?
C10 C5 C6 C7 1.7(2) ?
C4A C5 C6 C7 162.6 ?
C4 C5 C10 N1 -5.4(2) ?
C4 C5 C10 C9 173.40(10) ?
C6 C5 C10 N1 -179.00(10) ?
C6 C5 C10 C9 -0.1(2) ?
C4A C5 C10 N1 18.7 ?
C4A C5 C10 C9 -162.4 ?
C6 C5 C4A C3A 149.1 ?
C10 C5 C4A C3A -49.5 ?
C5 C6 C7 O11 175.80(10) ?
C5 C6 C7 C8 -2.4(2) ?
O11 C7 C8 C9 -176.50(10) ?
C6 C7 C8 C9 1.5(2) ?
C7 C8 C9 C10 0.1(2) ?
C8 C9 C10 N1 178.10(10) ?
C8 C9 C10 C5 -0.8(2) ?
O11 C12 C13 C14 174.70(10) yes
C12 C13 C14 C15 71.0(2) yes
C13 C14 C15 C16 179.70(10) yes
C14 C15 C16 N17 64.9(2) yes
C14 C15 C16 N20 -111.7(2) yes
N20 C21 C22 C23 179.90(10) ?
C26 C21 C22 C23 55.50(10) ?
N20 C21 C26 C25 -179.80(10) ?
C22 C21 C26 C25 -56.10(10) ?
C21 C22 C23 C24 -54.8(2) ?
C22 C23 C24 C25 55.4(2) ?
C23 C24 C25 C26 -56.0(2) ?
C24 C25 C26 C21 55.9(2) ?
C2 C3A C4A C5 64.24 ?
